data_1555300
loop_
_publ_author_name
'Dabrowa, Kajetan'
'Niedbala, Patryk'
'Majdecki, Maciej'
'Duszewski, Piotr'
'Jurczak, Janusz'

_publ_section_title
;
 A General Method for Synthesis of Unclosed Cryptands via H-Bond Templated
 Macrocyclization and Subsequent Mild Postfunctionalization.
;
_journal_issue 19
_journal_name_full 'Organic letters'
_journal_page_first 4774
_journal_page_last 4777
_journal_paper_doi 10.1021/acs.orglett.5b02324
_journal_volume 17
_journal_year 2015
_chemical_formula_moiety 'C33 H38 N6 O8 * (CH3)2SO'
_chemical_formula_sum 'C35 H44 N6 O9 S'
_chemical_formula_weight 724.82
_space_group_crystal_system triclinic
_space_group_IT_number 2
_space_group_name_Hall '-P 1'
_space_group_name_H-M_alt 'P -1'
_atom_sites_solution_hydrogens mixed
_audit_creation_method 'APEX2 v2014.11-0'
_cell_angle_alpha 94.6150(10)
_cell_angle_beta 91.322(2)
_cell_angle_gamma 103.134(2)
_cell_formula_units_Z 2
_cell_length_a 8.5759(5)
_cell_length_b 13.6900(8)
_cell_length_c 15.1168(9)
_cell_measurement_reflns_used 9939
_cell_measurement_temperature 100.(2)
_cell_measurement_theta_max 25.4254
_cell_measurement_theta_min 2.4410
_cell_volume 1721.18(18)
_computing_cell_refinement 'SAINT V8.34A (Bruker AXS Inc., 2013)'
_computing_data_collection 'APEX2 V2014 (Bruker AXS Inc., 2014)'
_computing_data_reduction 'SAINT V8.34A (Bruker AXS Inc., 2013)'
_computing_publication_material 'APEX2 V2014 (Bruker AXS Inc., 2014)'
_computing_structure_refinement 'SHELXL-2014/7 (Sheldrick, 2014)'
_computing_structure_solution 'SHELXS-2014 (Sheldrick, 2014)'
_diffrn_ambient_temperature 100.(2)
_diffrn_detector_area_resol_mean 10.4167
_diffrn_measured_fraction_theta_full 0.999
_diffrn_measured_fraction_theta_max 0.999
_diffrn_measurement_device_type 'Bruker D8 VENTURE'
_diffrn_measurement_method 'omega and phi scans'
_diffrn_radiation_monochromator TRIUMPH
_diffrn_radiation_type MoK\a
_diffrn_radiation_wavelength 0.71073
_diffrn_reflns_av_R_equivalents 0.0286
_diffrn_reflns_av_unetI/netI 0.0266
_diffrn_reflns_limit_h_max 10
_diffrn_reflns_limit_h_min -10
_diffrn_reflns_limit_k_max 16
_diffrn_reflns_limit_k_min -16
_diffrn_reflns_limit_l_max 18
_diffrn_reflns_limit_l_min -18
_diffrn_reflns_number 23866
_diffrn_reflns_theta_full 25.05
_diffrn_reflns_theta_max 25.05
_diffrn_reflns_theta_min 2.44
_diffrn_source 'fine focus sealed tube'
_exptl_absorpt_coefficient_mu 0.159
_exptl_absorpt_correction_T_max 0.97
_exptl_absorpt_correction_T_min 0.89
_exptl_absorpt_correction_type multi-scan
_exptl_absorpt_process_details 'SADABS V2014/5 (Bruker AXS Inc.)'
_exptl_crystal_colour colourless
_exptl_crystal_density_diffrn 1.399
_exptl_crystal_density_method 'not measured'
_exptl_crystal_description prism
_exptl_crystal_F_000 768
_exptl_crystal_size_max 0.257
_exptl_crystal_size_mid 0.248
_exptl_crystal_size_min 0.170
_refine_diff_density_max 0.278
_refine_diff_density_min -0.254
_refine_ls_extinction_method none
_refine_ls_goodness_of_fit_ref 1.021
_refine_ls_hydrogen_treatment mixed
_refine_ls_matrix_type full
_refine_ls_number_parameters 495
_refine_ls_number_reflns 6079
_refine_ls_number_restraints 0
_refine_ls_restrained_S_all 1.021
_refine_ls_R_factor_all 0.0479
_refine_ls_R_factor_gt 0.0359
_refine_ls_shift/su_max 0.001
_refine_ls_shift/su_mean 0.000
_refine_ls_structure_factor_coef Fsqd
_refine_ls_weighting_details 'w=1/[\s^2^(Fo^2^)+(0.0494P)^2^+0.6607P] where P=(Fo^2^+2Fc^2^)/3'
_refine_ls_weighting_scheme calc
_refine_ls_wR_factor_gt 0.0870
_refine_ls_wR_factor_ref 0.0942
_reflns_number_gt 4979
_reflns_number_total 6079
_reflns_threshold_expression 'I > 2\s(I)'
_cod_data_source_file ol5b02324_si_002.cif
_cod_data_source_block 7c-DMSO
_cod_database_code 1555300

loop_
_space_group_symop_operation_xyz
'x, y, z'
'-x, -y, -z'

loop_
_atom_site_type_symbol
_atom_site_label
_atom_site_fract_x
_atom_site_fract_y
_atom_site_fract_z
_atom_site_U_iso_or_equiv
_atom_site_adp_type
_atom_site_calc_flag
_atom_site_refinement_flags_adp
_atom_site_refinement_flags_occupancy
_atom_site_refinement_flags_posn
_atom_site_occupancy
_atom_site_disorder_assembly
_atom_site_disorder_group
O O1 0.69155(14) 0.65241(8) 0.26746(7) 0.0233(3) Uani d . . . 1.0 . .
O O2 0.79005(13) 0.46320(8) 0.18800(7) 0.0199(3) Uani d . . . 1.0 . .
O O3 0.92204(15) 0.38430(8) 0.39138(8) 0.0295(3) Uani d . . . 1.0 . .
O O4 0.79630(14) 0.89153(9) 0.63621(7) 0.0255(3) Uani d . . . 1.0 . .
O O5 0.62170(14) 1.14679(9) 0.27433(8) 0.0262(3) Uani d . . . 1.0 . .
O O6 0.05783(14) 0.66910(9) -0.02544(9) 0.0312(3) Uani d . . . 1.0 . .
O O7 0.36060(13) 0.57056(8) 0.07126(7) 0.0229(3) Uani d . . . 1.0 . .
O O8 0.96793(14) 1.07822(8) 0.12524(7) 0.0228(3) Uani d . . . 1.0 . .
N N1 0.66436(16) 0.60718(10) 0.12049(9) 0.0192(3) Uani d . . . 1.0 . .
H H1N 0.659(2) 0.6283(13) 0.0701(13) 0.024(5) Uiso d . . . 1.0 . .
N N2 0.78992(17) 0.50567(10) 0.36623(9) 0.0217(3) Uani d . . . 1.0 . .
H H2N 0.754(2) 0.5371(14) 0.3268(13) 0.031(5) Uiso d . . . 1.0 . .
N N3 0.60712(17) 0.81691(10) 0.53028(9) 0.0204(3) Uani d . . . 1.0 . .
H H3N 0.559(2) 0.8219(14) 0.4833(13) 0.028(5) Uiso d . . . 1.0 . .
N N4 0.66625(15) 0.98774(10) 0.44352(8) 0.0185(3) Uani d . . . 1.0 . .
N N5 0.47918(17) 0.99143(11) 0.29853(9) 0.0220(3) Uani d . . . 1.0 . .
H H5N 0.474(2) 0.9434(16) 0.3276(13) 0.031(6) Uiso d . . . 1.0 . .
N N6 0.31892(18) 0.73418(10) 0.01494(9) 0.0226(3) Uani d . . . 1.0 . .
H H6N 0.402(2) 0.7218(15) 0.0413(13) 0.034(5) Uiso d . . . 1.0 . .
C C1 0.70877(18) 0.67659(12) 0.19123(10) 0.0178(3) Uani d . . . 1.0 . .
C C2 0.56682(19) 0.51043(11) 0.13059(10) 0.0182(3) Uani d . . . 1.0 . .
C C3 0.62872(19) 0.43643(12) 0.16770(10) 0.0182(3) Uani d . . . 1.0 . .
C C4 0.5290(2) 0.34326(12) 0.17839(11) 0.0213(4) Uani d . . . 1.0 . .
H H4 0.5693 0.293 0.2052 0.026 Uiso calc U . R 1.0 . .
C C5 0.3706(2) 0.32484(12) 0.14951(11) 0.0229(4) Uani d . . . 1.0 . .
H H5 0.3031 0.2606 0.1559 0.027 Uiso calc U . R 1.0 . .
C C6 0.3055(2) 0.39676(12) 0.11123(10) 0.0208(4) Uani d . . . 1.0 . .
H H6 0.1962 0.3823 0.0911 0.025 Uiso calc U . R 1.0 . .
C C7 0.4055(2) 0.48970(12) 0.10363(10) 0.0194(3) Uani d . . . 1.0 . .
C C8 0.20027(19) 0.56099(12) 0.03901(11) 0.0216(4) Uani d . . . 1.0 . .
H H8A 0.1251 0.5432 0.087 0.026 Uiso calc U . R 1.0 . .
H H8B 0.1728 0.5071 -0.0103 0.026 Uiso calc U . R 1.0 . .
C C9 0.1868(2) 0.66111(12) 0.00652(11) 0.0214(4) Uani d . . . 1.0 . .
C C10 0.3293(2) 0.83537(12) -0.01222(11) 0.0252(4) Uani d . . . 1.0 . .
H H10A 0.2492 0.8322 -0.0612 0.03 Uiso calc U . R 1.0 . .
H H10B 0.4369 0.8613 -0.0348 0.03 Uiso calc U . R 1.0 . .
C C11 0.3000(2) 0.90741(13) 0.06406(11) 0.0249(4) Uani d . . . 1.0 . .
H H11A 0.1922 0.8809 0.0862 0.03 Uiso calc U . R 1.0 . .
H H11B 0.3002 0.9732 0.0412 0.03 Uiso calc U . R 1.0 . .
C C12 0.4224(2) 0.92417(12) 0.14148(11) 0.0228(4) Uani d . . . 1.0 . .
H H12A 0.437 0.8582 0.1581 0.027 Uiso calc U . R 1.0 . .
H H12B 0.5268 0.9627 0.1229 0.027 Uiso calc U . R 1.0 . .
C C13 0.3703(2) 0.98101(13) 0.22168(11) 0.0248(4) Uani d . . . 1.0 . .
H H13A 0.3635 1.0488 0.2061 0.03 Uiso calc U . R 1.0 . .
H H13B 0.262 0.945 0.2371 0.03 Uiso calc U . R 1.0 . .
C C14 0.59570(19) 1.07314(12) 0.31866(11) 0.0208(4) Uani d . . . 1.0 . .
C C15 0.69710(19) 1.07199(12) 0.40086(10) 0.0192(3) Uani d . . . 1.0 . .
C C16 0.8167(2) 1.15568(12) 0.42864(11) 0.0223(4) Uani d . . . 1.0 . .
H H16 0.835 1.2138 0.3965 0.027 Uiso calc U . R 1.0 . .
C C17 0.9091(2) 1.15307(12) 0.50422(11) 0.0248(4) Uani d . . . 1.0 . .
H H17 0.9928 1.2092 0.5246 0.03 Uiso calc U . R 1.0 . .
C C18 0.8778(2) 1.06785(12) 0.54948(11) 0.0230(4) Uani d . . . 1.0 . .
H H18 0.9389 1.0645 0.6019 0.028 Uiso calc U . R 1.0 . .
C C19 0.75553(19) 0.98696(12) 0.51702(10) 0.0194(3) Uani d . . . 1.0 . .
C C20 0.72121(19) 0.89362(12) 0.56657(10) 0.0194(3) Uani d . . . 1.0 . .
C C21 0.5555(2) 0.72588(12) 0.57591(11) 0.0239(4) Uani d . . . 1.0 . .
H H21A 0.4476 0.6897 0.552 0.029 Uiso calc U . R 1.0 . .
H H21B 0.5468 0.7453 0.6398 0.029 Uiso calc U . R 1.0 . .
C C22 0.6687(2) 0.65471(12) 0.56636(11) 0.0234(4) Uani d . . . 1.0 . .
H H22A 0.778 0.6916 0.5873 0.028 Uiso calc U . R 1.0 . .
H H22B 0.6338 0.599 0.6045 0.028 Uiso calc U . R 1.0 . .
C C23 0.6736(2) 0.61113(12) 0.47120(11) 0.0227(4) Uani d . . . 1.0 . .
H H23A 0.5644 0.5734 0.4508 0.027 Uiso calc U . R 1.0 . .
H H23B 0.7058 0.6672 0.433 0.027 Uiso calc U . R 1.0 . .
C C24 0.7874(2) 0.54179(13) 0.45918(11) 0.0254(4) Uani d . . . 1.0 . .
H H24A 0.8966 0.5784 0.4807 0.03 Uiso calc U . R 1.0 . .
H H24B 0.7533 0.4838 0.495 0.03 Uiso calc U . R 1.0 . .
C C25 0.85884(19) 0.43064(12) 0.34022(11) 0.0207(4) Uani d . . . 1.0 . .
C C26 0.8599(2) 0.40189(12) 0.24177(11) 0.0220(4) Uani d . . . 1.0 . .
H H26A 0.9721 0.4065 0.2249 0.026 Uiso calc U . R 1.0 . .
H H26B 0.8009 0.3309 0.2291 0.026 Uiso calc U . R 1.0 . .
C C27 0.77824(18) 0.78177(11) 0.17246(10) 0.0173(3) Uani d . . . 1.0 . .
C C28 0.80745(19) 0.85559(12) 0.24327(10) 0.0187(3) Uani d . . . 1.0 . .
H H28 0.7821 0.8372 0.3014 0.022 Uiso calc U . R 1.0 . .
C C29 0.87278(19) 0.95548(12) 0.23092(10) 0.0185(3) Uani d . . . 1.0 . .
H H29 0.8946 1.0049 0.2802 0.022 Uiso calc U . R 1.0 . .
C C30 0.90600(18) 0.98267(12) 0.14553(10) 0.0180(3) Uani d . . . 1.0 . .
C C31 0.87652(19) 0.90957(12) 0.07399(11) 0.0207(4) Uani d . . . 1.0 . .
H H31 0.8988 0.9282 0.0156 0.025 Uiso calc U . R 1.0 . .
C C32 0.81539(19) 0.81062(12) 0.08753(10) 0.0198(3) Uani d . . . 1.0 . .
H H32 0.7981 0.761 0.0384 0.024 Uiso calc U . R 1.0 . .
C C33 0.9876(2) 1.15799(12) 0.19560(11) 0.0218(4) Uani d . . . 1.0 . .
H H33A 0.8857 1.1544 0.2247 0.033 Uiso calc U . R 1.0 . .
H H33B 1.0208 1.2232 0.1708 0.033 Uiso calc U . R 1.0 . .
H H33C 1.0696 1.1507 0.2392 0.033 Uiso calc U . R 1.0 . .
S S1AS 0.32381(6) 0.70887(4) 0.27917(3) 0.02265(18) Uani d . P . 0.7966(15) A 1
O O1AS 0.38995(15) 0.78193(9) 0.35854(8) 0.0314(3) Uani d . P . 0.7966(15) A 1
C C1AS 0.1148(2) 0.70949(16) 0.26940(16) 0.0463(6) Uani d . P . 0.7966(15) A 1
H H1A1 0.0653 0.6955 0.3262 0.069 Uiso calc U P R 0.7966(15) A 1
H H1A2 0.0617 0.6577 0.223 0.069 Uiso calc U P R 0.7966(15) A 1
H H1A3 0.1035 0.7757 0.2536 0.069 Uiso calc U P R 0.7966(15) A 1
C C2AS 0.3006(2) 0.58720(14) 0.31216(14) 0.0362(5) Uani d . P . 0.7966(15) A 1
H H2A1 0.4063 0.5737 0.3238 0.054 Uiso calc U P R 0.7966(15) A 1
H H2A2 0.2426 0.5384 0.2649 0.054 Uiso calc U P R 0.7966(15) A 1
H H2A3 0.2398 0.5812 0.3664 0.054 Uiso calc U P R 0.7966(15) A 1
S S1BS 0.2539(3) 0.69542(17) 0.36144(15) 0.0303(7) Uani d . P . 0.2034(15) A 2
O O1BS 0.38995(15) 0.78193(9) 0.35854(8) 0.0314(3) Uani d . P . 0.2034(15) A 2
C C1BS 0.1148(2) 0.70949(16) 0.26940(16) 0.0463(6) Uani d . P . 0.2034(15) A 2
H H1B1 0.0782 0.7718 0.2819 0.069 Uiso calc U P R 0.2034(15) A 2
H H1B2 0.0223 0.6519 0.2643 0.069 Uiso calc U P R 0.2034(15) A 2
H H1B3 0.1708 0.7122 0.2135 0.069 Uiso calc U P R 0.2034(15) A 2
C C2BS 0.3006(2) 0.58720(14) 0.31216(14) 0.0362(5) Uani d . P . 0.2034(15) A 2
H H2B1 0.3231 0.5958 0.2496 0.054 Uiso calc U P R 0.2034(15) A 2
H H2B2 0.2098 0.5297 0.316 0.054 Uiso calc U P R 0.2034(15) A 2
H H2B3 0.3952 0.575 0.3431 0.054 Uiso calc U P R 0.2034(15) A 2

loop_
_atom_site_aniso_label
_atom_site_aniso_U_11
_atom_site_aniso_U_22
_atom_site_aniso_U_33
_atom_site_aniso_U_12
_atom_site_aniso_U_13
_atom_site_aniso_U_23
O1 0.0343(7) 0.0171(6) 0.0192(6) 0.0068(5) 0.0002(5) 0.0040(5)
O2 0.0213(6) 0.0174(6) 0.0220(6) 0.0059(5) -0.0029(5) 0.0036(5)
O3 0.0388(7) 0.0192(6) 0.0317(7) 0.0113(5) -0.0162(6) 0.0015(5)
O4 0.0302(7) 0.0270(7) 0.0209(6) 0.0107(5) -0.0051(5) 0.0019(5)
O5 0.0310(7) 0.0236(6) 0.0273(6) 0.0103(5) 0.0029(5) 0.0098(5)
O6 0.0266(7) 0.0241(7) 0.0434(8) 0.0082(5) -0.0113(6) 0.0036(6)
O7 0.0239(6) 0.0158(6) 0.0292(6) 0.0044(5) -0.0079(5) 0.0053(5)
O8 0.0316(7) 0.0141(6) 0.0220(6) 0.0032(5) 0.0038(5) 0.0032(5)
N1 0.0250(8) 0.0159(7) 0.0163(7) 0.0031(6) -0.0021(6) 0.0043(6)
N2 0.0291(8) 0.0182(7) 0.0198(7) 0.0100(6) -0.0055(6) 0.0028(6)
N3 0.0262(8) 0.0181(7) 0.0180(7) 0.0069(6) -0.0028(6) 0.0032(6)
N4 0.0206(7) 0.0164(7) 0.0200(7) 0.0075(6) 0.0029(6) 0.0011(5)
N5 0.0264(8) 0.0198(8) 0.0216(7) 0.0087(6) -0.0020(6) 0.0040(6)
N6 0.0252(8) 0.0190(7) 0.0244(8) 0.0069(6) -0.0066(6) 0.0036(6)
C1 0.0180(8) 0.0184(8) 0.0189(8) 0.0085(6) -0.0014(6) 0.0019(7)
C2 0.0241(9) 0.0138(8) 0.0160(8) 0.0031(7) -0.0001(7) 0.0007(6)
C3 0.0215(8) 0.0184(8) 0.0147(8) 0.0049(7) -0.0006(6) 0.0003(6)
C4 0.0284(9) 0.0170(8) 0.0209(8) 0.0089(7) 0.0004(7) 0.0049(7)
C5 0.0274(9) 0.0159(8) 0.0242(9) 0.0019(7) 0.0025(7) 0.0029(7)
C6 0.0222(9) 0.0198(9) 0.0195(8) 0.0037(7) -0.0032(7) 0.0011(7)
C7 0.0277(9) 0.0165(8) 0.0158(8) 0.0091(7) -0.0019(7) 0.0018(6)
C8 0.0201(8) 0.0215(9) 0.0237(9) 0.0063(7) -0.0027(7) 0.0025(7)
C9 0.0261(9) 0.0197(9) 0.0190(8) 0.0074(7) -0.0017(7) -0.0005(7)
C10 0.0319(10) 0.0191(9) 0.0249(9) 0.0057(7) -0.0051(7) 0.0055(7)
C11 0.0285(9) 0.0214(9) 0.0269(9) 0.0103(7) -0.0050(7) 0.0036(7)
C12 0.0240(9) 0.0212(9) 0.0245(9) 0.0079(7) -0.0033(7) 0.0036(7)
C13 0.0249(9) 0.0253(9) 0.0266(9) 0.0107(7) -0.0036(7) 0.0035(7)
C14 0.0234(9) 0.0191(9) 0.0226(8) 0.0100(7) 0.0056(7) 0.0032(7)
C15 0.0218(8) 0.0174(8) 0.0206(8) 0.0086(7) 0.0055(7) 0.0018(7)
C16 0.0263(9) 0.0166(8) 0.0254(9) 0.0068(7) 0.0058(7) 0.0023(7)
C17 0.0229(9) 0.0197(9) 0.0289(9) 0.0007(7) 0.0007(7) -0.0027(7)
C18 0.0228(9) 0.0235(9) 0.0228(9) 0.0072(7) -0.0024(7) -0.0014(7)
C19 0.0209(8) 0.0189(8) 0.0202(8) 0.0089(7) 0.0017(7) 0.0002(7)
C20 0.0208(8) 0.0201(9) 0.0190(8) 0.0090(7) 0.0014(7) -0.0004(7)
C21 0.0314(10) 0.0194(9) 0.0212(9) 0.0051(7) 0.0028(7) 0.0054(7)
C22 0.0338(10) 0.0174(8) 0.0200(8) 0.0074(7) -0.0016(7) 0.0041(7)
C23 0.0275(9) 0.0201(9) 0.0209(9) 0.0061(7) -0.0040(7) 0.0036(7)
C24 0.0359(10) 0.0206(9) 0.0210(9) 0.0102(8) -0.0064(8) 0.0008(7)
C25 0.0199(8) 0.0135(8) 0.0277(9) 0.0020(7) -0.0068(7) 0.0027(7)
C26 0.0227(9) 0.0180(8) 0.0275(9) 0.0094(7) -0.0033(7) 0.0030(7)
C27 0.0166(8) 0.0169(8) 0.0196(8) 0.0062(6) -0.0017(6) 0.0026(6)
C28 0.0218(8) 0.0189(8) 0.0168(8) 0.0069(7) -0.0012(7) 0.0041(6)
C29 0.0208(8) 0.0161(8) 0.0194(8) 0.0063(7) -0.0017(7) 0.0004(6)
C30 0.0157(8) 0.0166(8) 0.0229(8) 0.0053(6) 0.0014(7) 0.0045(6)
C31 0.0240(9) 0.0212(9) 0.0175(8) 0.0052(7) 0.0030(7) 0.0042(7)
C32 0.0222(8) 0.0182(8) 0.0181(8) 0.0039(7) 0.0002(7) -0.0009(6)
C33 0.0273(9) 0.0146(8) 0.0232(9) 0.0037(7) 0.0008(7) 0.0021(7)
S1AS 0.0255(3) 0.0209(3) 0.0218(3) 0.0054(2) -0.0021(2) 0.0043(2)
O1AS 0.0335(7) 0.0246(7) 0.0344(7) 0.0051(5) -0.0073(6) -0.0006(5)
C1AS 0.0330(11) 0.0416(13) 0.0647(15) 0.0150(10) -0.0173(10) -0.0066(11)
C2AS 0.0372(11) 0.0283(10) 0.0420(11) 0.0063(9) -0.0064(9) 0.0038(9)
S1BS 0.0337(13) 0.0293(13) 0.0284(13) 0.0082(10) 0.0022(10) 0.0014(9)
O1BS 0.0335(7) 0.0246(7) 0.0344(7) 0.0051(5) -0.0073(6) -0.0006(5)
C1BS 0.0330(11) 0.0416(13) 0.0647(15) 0.0150(10) -0.0173(10) -0.0066(11)
C2BS 0.0372(11) 0.0283(10) 0.0420(11) 0.0063(9) -0.0064(9) 0.0038(9)

loop_
_atom_type_symbol
_atom_type_description
_atom_type_scat_dispersion_real
_atom_type_scat_dispersion_imag
_atom_type_scat_source
C C 0.0033 0.0016 'International Tables Vol C Tables 4.2.6.8 and 6.1.1.4'
H H 0.0000 0.0000 'International Tables Vol C Tables 4.2.6.8 and 6.1.1.4'
N N 0.0061 0.0033 'International Tables Vol C Tables 4.2.6.8 and 6.1.1.4'
O O 0.0106 0.0060 'International Tables Vol C Tables 4.2.6.8 and 6.1.1.4'
S S 0.1246 0.1234 'International Tables Vol C Tables 4.2.6.8 and 6.1.1.4'

loop_
_geom_angle_atom_site_label_1
_geom_angle_atom_site_label_2
_geom_angle_atom_site_label_3
_geom_angle
C3 O2 C26 119.12(12)
C7 O7 C8 119.97(12)
C30 O8 C33 117.84(12)
C1 N1 C2 121.16(14)
C1 N1 H1N 117.7(12)
C2 N1 H1N 115.8(12)
C25 N2 C24 122.15(14)
C25 N2 H2N 118.8(13)
C24 N2 H2N 118.8(13)
C20 N3 C21 120.76(14)
C20 N3 H3N 120.5(13)
C21 N3 H3N 118.5(13)
C19 N4 C15 117.36(14)
C14 N5 C13 122.47(15)
C14 N5 H5N 118.6(14)
C13 N5 H5N 118.6(14)
C9 N6 C10 124.16(15)
C9 N6 H6N 117.3(13)
C10 N6 H6N 118.4(13)
O1 C1 N1 120.90(15)
O1 C1 C27 121.75(14)
N1 C1 C27 117.35(14)
C7 C2 C3 119.55(14)
C7 C2 N1 119.01(14)
C3 C2 N1 121.44(14)
O2 C3 C4 125.40(14)
O2 C3 C2 114.65(14)
C4 C3 C2 119.90(15)
C5 C4 C3 118.92(15)
C5 C4 H4 120.5
C3 C4 H4 120.5
C4 C5 C6 122.56(15)
C4 C5 H5 118.7
C6 C5 H5 118.7
C7 C6 C5 117.55(15)
C7 C6 H6 121.2
C5 C6 H6 121.2
O7 C7 C6 125.52(15)
O7 C7 C2 113.00(14)
C6 C7 C2 121.48(14)
O7 C8 C9 108.19(13)
O7 C8 H8A 110.1
C9 C8 H8A 110.1
O7 C8 H8B 110.1
C9 C8 H8B 110.1
H8A C8 H8B 108.4
O6 C9 N6 124.76(15)
O6 C9 C8 119.03(15)
N6 C9 C8 116.22(14)
N6 C10 C11 111.93(14)
N6 C10 H10A 109.2
C11 C10 H10A 109.2
N6 C10 H10B 109.2
C11 C10 H10B 109.2
H10A C10 H10B 107.9
C10 C11 C12 114.38(14)
C10 C11 H11A 108.7
C12 C11 H11A 108.7
C10 C11 H11B 108.7
C12 C11 H11B 108.7
H11A C11 H11B 107.6
C13 C12 C11 111.66(13)
C13 C12 H12A 109.3
C11 C12 H12A 109.3
C13 C12 H12B 109.3
C11 C12 H12B 109.3
H12A C12 H12B 107.9
N5 C13 C12 112.72(13)
N5 C13 H13A 109.0
C12 C13 H13A 109.0
N5 C13 H13B 109.0
C12 C13 H13B 109.0
H13A C13 H13B 107.8
O5 C14 N5 123.66(16)
O5 C14 C15 120.65(15)
N5 C14 C15 115.68(14)
N4 C15 C16 123.23(15)
N4 C15 C14 117.33(14)
C16 C15 C14 119.44(14)
C15 C16 C17 118.60(15)
C15 C16 H16 120.7
C17 C16 H16 120.7
C18 C17 C16 119.00(16)
C18 C17 H17 120.5
C16 C17 H17 120.5
C17 C18 C19 118.76(16)
C17 C18 H18 120.6
C19 C18 H18 120.6
N4 C19 C18 123.04(15)
N4 C19 C20 118.16(14)
C18 C19 C20 118.80(14)
O4 C20 N3 123.83(15)
O4 C20 C19 120.05(15)
N3 C20 C19 116.12(14)
N3 C21 C22 113.42(14)
N3 C21 H21A 108.9
C22 C21 H21A 108.9
N3 C21 H21B 108.9
C22 C21 H21B 108.9
H21A C21 H21B 107.7
C23 C22 C21 112.43(13)
C23 C22 H22A 109.1
C21 C22 H22A 109.1
C23 C22 H22B 109.1
C21 C22 H22B 109.1
H22A C22 H22B 107.9
C24 C23 C22 113.73(13)
C24 C23 H23A 108.8
C22 C23 H23A 108.8
C24 C23 H23B 108.8
C22 C23 H23B 108.8
H23A C23 H23B 107.7
N2 C24 C23 110.71(13)
N2 C24 H24A 109.5
C23 C24 H24A 109.5
N2 C24 H24B 109.5
C23 C24 H24B 109.5
H24A C24 H24B 108.1
O3 C25 N2 124.04(16)
O3 C25 C26 118.30(14)
N2 C25 C26 117.66(14)
O2 C26 C25 113.88(13)
O2 C26 H26A 108.8
C25 C26 H26A 108.8
O2 C26 H26B 108.8
C25 C26 H26B 108.8
H26A C26 H26B 107.7
C28 C27 C32 118.37(14)
C28 C27 C1 118.09(14)
C32 C27 C1 123.55(14)
C29 C28 C27 121.37(15)
C29 C28 H28 119.3
C27 C28 H28 119.3
C28 C29 C30 119.22(15)
C28 C29 H29 120.4
C30 C29 H29 120.4
O8 C30 C29 124.44(14)
O8 C30 C31 115.58(14)
C29 C30 C31 119.98(14)
C32 C31 C30 120.13(15)
C32 C31 H31 119.9
C30 C31 H31 119.9
C31 C32 C27 120.91(15)
C31 C32 H32 119.5
C27 C32 H32 119.5
O8 C33 H33A 109.5
O8 C33 H33B 109.5
H33A C33 H33B 109.5
O8 C33 H33C 109.5
H33A C33 H33C 109.5
H33B C33 H33C 109.5
O1AS S1AS C2AS 107.68(8)
O1AS S1AS C1AS 105.32(9)
C2AS S1AS C1AS 97.49(10)
S1AS C1AS H1A1 109.5
S1AS C1AS H1A2 109.5
H1A1 C1AS H1A2 109.5
S1AS C1AS H1A3 109.5
H1A1 C1AS H1A3 109.5
H1A2 C1AS H1A3 109.5
S1AS C2AS H2A1 109.5
S1AS C2AS H2A2 109.5
H2A1 C2AS H2A2 109.5
S1AS C2AS H2A3 109.5
H2A1 C2AS H2A3 109.5
H2A2 C2AS H2A3 109.5
O1BS S1BS C2BS 110.32(16)
O1BS S1BS C1BS 104.07(15)
C2BS S1BS C1BS 95.45(14)
S1BS C1BS H1B1 109.5
S1BS C1BS H1B2 109.5
H1B1 C1BS H1B2 109.5
S1BS C1BS H1B3 109.5
H1B1 C1BS H1B3 109.5
H1B2 C1BS H1B3 109.5
S1BS C2BS H2B1 109.5
S1BS C2BS H2B2 109.5
H2B1 C2BS H2B2 109.5
S1BS C2BS H2B3 109.5
H2B1 C2BS H2B3 109.5
H2B2 C2BS H2B3 109.5

loop_
_geom_bond_atom_site_label_1
_geom_bond_atom_site_label_2
_geom_bond_distance
O1 C1 1.2272(19)
O2 C3 1.3691(19)
O2 C26 1.4284(18)
O3 C25 1.2289(19)
O4 C20 1.2272(19)
O5 C14 1.2364(19)
O6 C9 1.228(2)
O7 C7 1.3730(18)
O7 C8 1.4221(19)
O8 C30 1.3578(19)
O8 C33 1.4400(19)
N1 C1 1.358(2)
N1 C2 1.419(2)
N1 H1N 0.840(19)
N2 C25 1.334(2)
N2 C24 1.454(2)
N2 H2N 0.85(2)
N3 C20 1.333(2)
N3 C21 1.458(2)
N3 H3N 0.83(2)
N4 C19 1.337(2)
N4 C15 1.344(2)
N5 C14 1.329(2)
N5 C13 1.451(2)
N5 H5N 0.81(2)
N6 C9 1.326(2)
N6 C10 1.460(2)
N6 H6N 0.86(2)
C1 C27 1.481(2)
C2 C7 1.392(2)
C2 C3 1.395(2)
C3 C4 1.389(2)
C4 C5 1.378(2)
C4 H4 0.95
C5 C6 1.394(2)
C5 H5 0.95
C6 C7 1.378(2)
C6 H6 0.95
C8 C9 1.520(2)
C8 H8A 0.99
C8 H8B 0.99
C10 C11 1.519(2)
C10 H10A 0.99
C10 H10B 0.99
C11 C12 1.522(2)
C11 H11A 0.99
C11 H11B 0.99
C12 C13 1.519(2)
C12 H12A 0.99
C12 H12B 0.99
C13 H13A 0.99
C13 H13B 0.99
C14 C15 1.503(2)
C15 C16 1.382(2)
C16 C17 1.383(2)
C16 H16 0.95
C17 C18 1.377(2)
C17 H17 0.95
C18 C19 1.389(2)
C18 H18 0.95
C19 C20 1.508(2)
C21 C22 1.525(2)
C21 H21A 0.99
C21 H21B 0.99
C22 C23 1.518(2)
C22 H22A 0.99
C22 H22B 0.99
C23 C24 1.513(2)
C23 H23A 0.99
C23 H23B 0.99
C24 H24A 0.99
C24 H24B 0.99
C25 C26 1.509(2)
C26 H26A 0.99
C26 H26B 0.99
C27 C28 1.389(2)
C27 C32 1.396(2)
C28 C29 1.384(2)
C28 H28 0.95
C29 C30 1.390(2)
C29 H29 0.95
C30 C31 1.390(2)
C31 C32 1.371(2)
C31 H31 0.95
C32 H32 0.95
C33 H33A 0.98
C33 H33B 0.98
C33 H33C 0.98
S1AS O1AS 1.5097(13)
S1AS C2AS 1.7464(19)
S1AS C1AS 1.797(2)
C1AS H1A1 0.98
C1AS H1A2 0.98
C1AS H1A3 0.98
C2AS H2A1 0.98
C2AS H2A2 0.98
C2AS H2A3 0.98
S1BS O1BS 1.466(3)
S1BS C2BS 1.737(3)
S1BS C1BS 1.862(3)
C1BS H1B1 0.98
C1BS H1B2 0.98
C1BS H1B3 0.98
C2BS H2B1 0.98
C2BS H2B2 0.98
C2BS H2B3 0.98

loop_
_geom_hbond_atom_site_label_D
_geom_hbond_atom_site_label_H
_geom_hbond_atom_site_label_A
_geom_hbond_site_symmetry_A
_geom_hbond_distance_DH
_geom_hbond_distance_HA
_geom_hbond_distance_DA
_geom_hbond_angle_DHA
N2 H2N O1 . 0.85(2) 2.04(2) 2.8586(18) 159.7(18)
N3 H3N O1AS . 0.83(2) 2.30(2) 3.0999(19) 161.4(18)
N5 H5N O1AS . 0.81(2) 2.26(2) 3.0146(19) 155.7(19)
N6 H6N O7 . 0.86(2) 2.11(2) 2.5548(17) 111.6(16)
C4 H4 O5 1_545 0.95 2.46 3.3937(19) 169.5
C6 H6 O6 2_565 0.95 2.31 3.248(2) 171.2
C10 H10A O8 2_675 0.99 2.66 3.509(2) 144.4
C12 H12A S1AS . 0.99 2.87 3.6975(17) 141.2
C16 H16 O3 1_565 0.95 2.29 3.155(2) 150.7
C21 H21B O5 2_676 0.99 2.59 3.347(2) 133.3
C23 H23B O1 . 0.99 2.49 3.1768(19) 125.9
C24 H24A O3 2_766 0.99 2.4 3.250(2) 143.5
C31 H31 O8 2_775 0.95 2.44 3.3231(19) 153.7
C33 H33A O5 . 0.98 2.38 3.357(2) 171.7
C33 H33C O4 2_776 0.98 2.36 3.315(2) 163.9
C2AS H2A1 O1 . 0.98 2.63 3.367(2) 132.2

loop_
_geom_torsion_atom_site_label_1
_geom_torsion_atom_site_label_2
_geom_torsion_atom_site_label_3
_geom_torsion_atom_site_label_4
_geom_torsion
C2 N1 C1 O1 13.6(2)
C2 N1 C1 C27 -166.45(14)
C1 N1 C2 C7 103.95(18)
C1 N1 C2 C3 -75.3(2)
C26 O2 C3 C4 -14.6(2)
C26 O2 C3 C2 167.76(13)
C7 C2 C3 O2 177.10(13)
N1 C2 C3 O2 -3.6(2)
C7 C2 C3 C4 -0.7(2)
N1 C2 C3 C4 178.58(14)
O2 C3 C4 C5 -175.71(14)
C2 C3 C4 C5 1.8(2)
C3 C4 C5 C6 -1.1(2)
C4 C5 C6 C7 -0.7(2)
C8 O7 C7 C6 -2.4(2)
C8 O7 C7 C2 178.54(13)
C5 C6 C7 O7 -177.11(14)
C5 C6 C7 C2 1.9(2)
C3 C2 C7 O7 177.91(13)
N1 C2 C7 O7 -1.4(2)
C3 C2 C7 C6 -1.2(2)
N1 C2 C7 C6 179.47(14)
C7 O7 C8 C9 -179.14(13)
C10 N6 C9 O6 0.5(3)
C10 N6 C9 C8 -179.84(14)
O7 C8 C9 O6 179.00(14)
O7 C8 C9 N6 -0.7(2)
C9 N6 C10 C11 93.60(19)
N6 C10 C11 C12 62.7(2)
C10 C11 C12 C13 -169.62(14)
C14 N5 C13 C12 95.78(18)
C11 C12 C13 N5 175.71(14)
C13 N5 C14 O5 0.0(2)
C13 N5 C14 C15 179.63(14)
C19 N4 C15 C16 1.0(2)
C19 N4 C15 C14 -179.48(13)
O5 C14 C15 N4 -177.23(14)
N5 C14 C15 N4 3.1(2)
O5 C14 C15 C16 2.3(2)
N5 C14 C15 C16 -177.32(14)
N4 C15 C16 C17 -0.2(2)
C14 C15 C16 C17 -179.77(14)
C15 C16 C17 C18 -0.6(2)
C16 C17 C18 C19 0.7(2)
C15 N4 C19 C18 -0.9(2)
C15 N4 C19 C20 179.15(13)
C17 C18 C19 N4 0.1(2)
C17 C18 C19 C20 -179.97(14)
C21 N3 C20 O4 4.5(2)
C21 N3 C20 C19 -175.24(13)
N4 C19 C20 O4 -177.10(14)
C18 C19 C20 O4 2.9(2)
N4 C19 C20 N3 2.7(2)
C18 C19 C20 N3 -177.26(14)
C20 N3 C21 C22 -79.51(19)
N3 C21 C22 C23 -65.53(19)
C21 C22 C23 C24 178.85(14)
C25 N2 C24 C23 -168.26(15)
C22 C23 C24 N2 -178.07(14)
C24 N2 C25 O3 1.8(3)
C24 N2 C25 C26 -177.73(15)
C3 O2 C26 C25 -88.50(17)
O3 C25 C26 O2 -177.30(14)
N2 C25 C26 O2 2.2(2)
O1 C1 C27 C28 -7.1(2)
N1 C1 C27 C28 172.85(14)
O1 C1 C27 C32 173.05(15)
N1 C1 C27 C32 -7.0(2)
C32 C27 C28 C29 -0.4(2)
C1 C27 C28 C29 179.74(14)
C27 C28 C29 C30 1.6(2)
C33 O8 C30 C29 -5.7(2)
C33 O8 C30 C31 174.66(14)
C28 C29 C30 O8 179.07(14)
C28 C29 C30 C31 -1.3(2)
O8 C30 C31 C32 179.41(14)
C29 C30 C31 C32 -0.3(2)
C30 C31 C32 C27 1.5(2)
C28 C27 C32 C31 -1.1(2)
C1 C27 C32 C31 178.66(15)
